data_4347903
loop_
_publ_author_name
'Pachfule, Pradip'
'Garai, Bikash'
'Banerjee, Rahul'

_publ_contact_author
;

Dr. Rahul Banerjee

Scientist
Physical/Materials Chemistry Division  
National Chemical Laboratory
Dr. Homi Bhaba Road
Pune 411008, India


;
_publ_section_title
;
 Functionalization and Isoreticulation in a Series of Metal-Organic
 Frameworks Derived from Pyridinecarboxylates.
;
_journal_issue 15
_journal_name_full 'Inorganic chemistry'
_journal_page_first 7200
_journal_page_last 7205
_journal_paper_doi 10.1021/acs.inorgchem.6b00758
_journal_volume 55
_journal_year 2016
_chemical_formula_moiety 'C16 H9 Co F2 N2 O4, C3 H6 N O'
_chemical_formula_sum 'C19 H15 Co F2 N3 O5'
_chemical_formula_weight 462.27
_space_group_crystal_system monoclinic
_space_group_IT_number 14
_space_group_name_Hall '-P 2ybc'
_space_group_name_H-M_alt 'P 1 21/c 1'
_atom_sites_solution_hydrogens geom
_atom_sites_solution_primary direct
_atom_sites_solution_secondary difmap
_audit_creation_method SHELXL-97
_cell_angle_alpha 90.00
_cell_angle_beta 104.070(5)
_cell_angle_gamma 90.00
_cell_formula_units_Z 4
_cell_length_a 9.7353(5)
_cell_length_b 17.7435(7)
_cell_length_c 11.7645(6)
_cell_measurement_reflns_used 4763
_cell_measurement_temperature 293
_cell_measurement_theta_max 29.1045
_cell_measurement_theta_min 3.1102
_cell_volume 1971.21(17)
_computing_cell_refinement
;
CrysAlisPro, Agilent Technologies,
Version 1.171.35.15 (release 03-08-2011 CrysAlis171 .NET)
(compiled Aug  3 2011,13:03:54)
;
_computing_data_collection
;
CrysAlisPro, Agilent Technologies,
Version 1.171.35.15 (release 03-08-2011 CrysAlis171 .NET)
(compiled Aug  3 2011,13:03:54)
;
_computing_data_reduction
;
CrysAlisPro, Agilent Technologies,
Version 1.171.35.15 (release 03-08-2011 CrysAlis171 .NET)
(compiled Aug  3 2011,13:03:54)
;
_computing_molecular_graphics
;
O. V. Dolomanov, L. J. Bourhis, R. J. Gildea, J. A. K. Howard and H. Puschmann,
OLEX2: a complete structure solution, refinement and analysis program.
J. Appl. Cryst. (2009). 42, 339-341.
;
_computing_publication_material
;
O. V. Dolomanov, L. J. Bourhis, R. J. Gildea, J. A. K. Howard and H. Puschmann,
OLEX2: a complete structure solution, refinement and analysis program.
J. Appl. Cryst. (2009). 42, 339-341.
;
_computing_structure_refinement
;
SHELXL, G.M. Sheldrick, Acta Cryst.
(2008). A64, 112-122
;
_computing_structure_solution
;
SHELXS, G.M. Sheldrick, Acta Cryst.
(2008). A64, 112-122
;
_diffrn_ambient_temperature 293
_diffrn_detector_area_resol_mean 16.1640
_diffrn_measured_fraction_theta_full 0.969
_diffrn_measured_fraction_theta_max 0.827
_diffrn_measurement_details
;
#__ type_ start__ end____ width___ exp.time_
  1 omega  -83.00  -40.00   1.0000   19.4800
omega____ theta____ kappa____ phi______ frames
    -      -18.6966  -57.0000    0.0000 43

#__ type_ start__ end____ width___ exp.time_
  2 omega  -25.00    2.00   1.0000   19.4800
omega____ theta____ kappa____ phi______ frames
    -      -18.6966   57.0000 -150.0000 27

#__ type_ start__ end____ width___ exp.time_
  3 omega  -33.00   -6.00   1.0000   19.4800
omega____ theta____ kappa____ phi______ frames
    -      -18.6966  -57.0000 -150.0000 27

#__ type_ start__ end____ width___ exp.time_
  4 omega  -50.00   25.00   1.0000   19.4800
omega____ theta____ kappa____ phi______ frames
    -       18.6966  -57.0000   60.0000 75

#__ type_ start__ end____ width___ exp.time_
  5 omega  -52.00   57.00   1.0000   19.4800
omega____ theta____ kappa____ phi______ frames
    -       18.6966  -19.0000  120.0000 109
;
_diffrn_measurement_device_type 'SuperNova, Dual, Cu at zero, Eos'
_diffrn_measurement_method '\w scans'
_diffrn_orient_matrix_UB_11 -0.0519404000
_diffrn_orient_matrix_UB_12 -0.0211919000
_diffrn_orient_matrix_UB_13 -0.0399264000
_diffrn_orient_matrix_UB_21 0.0198132000
_diffrn_orient_matrix_UB_22 -0.0326596000
_diffrn_orient_matrix_UB_23 0.0348792000
_diffrn_orient_matrix_UB_31 -0.0504899000
_diffrn_orient_matrix_UB_32 0.0090315000
_diffrn_orient_matrix_UB_33 0.0324437000
_diffrn_radiation_monochromator mirror
_diffrn_radiation_type 'Mo K\a'
_diffrn_radiation_wavelength 0.7107
_diffrn_reflns_av_R_equivalents 0.0187
_diffrn_reflns_av_unetI/netI 0.0255
_diffrn_reflns_limit_h_max 13
_diffrn_reflns_limit_h_min -10
_diffrn_reflns_limit_k_max 22
_diffrn_reflns_limit_k_min -23
_diffrn_reflns_limit_l_max 15
_diffrn_reflns_limit_l_min -9
_diffrn_reflns_number 10781
_diffrn_reflns_theta_full 25.00
_diffrn_reflns_theta_max 29.17
_diffrn_reflns_theta_min 3.15
_diffrn_source 'SuperNova (Mo) X-ray Source'
_exptl_absorpt_coefficient_mu 0.926
_exptl_absorpt_correction_T_max 0.917
_exptl_absorpt_correction_T_min 0.709
_exptl_absorpt_correction_type multi-scan
_exptl_absorpt_process_details
;
CrysAlisPro, Agilent Technologies,
Version 1.171.35.15 (release 03-08-2011 CrysAlis171 .NET)
(compiled Aug  3 2011,13:03:54)
Empirical absorption correction using spherical harmonics,
 implemented in SCALE3 ABSPACK scaling algorithm.
;
_exptl_crystal_colour 'clear pink'
_exptl_crystal_colour_lustre clear
_exptl_crystal_colour_primary pink
_exptl_crystal_density_diffrn 1.558
_exptl_crystal_density_method 'not measured'
_exptl_crystal_description plate
_exptl_crystal_F_000 940
_exptl_crystal_size_max 0.21
_exptl_crystal_size_mid 0.17
_exptl_crystal_size_min 0.05
_refine_diff_density_max 0.519
_refine_diff_density_min -0.381
_refine_diff_density_rms 0.065
_refine_ls_extinction_method none
_refine_ls_goodness_of_fit_ref 1.048
_refine_ls_hydrogen_treatment mixed
_refine_ls_matrix_type full
_refine_ls_number_parameters 284
_refine_ls_number_reflns 4402
_refine_ls_number_restraints 0
_refine_ls_restrained_S_all 1.048
_refine_ls_R_factor_all 0.0500
_refine_ls_R_factor_gt 0.0397
_refine_ls_shift/su_max 0.000
_refine_ls_shift/su_mean 0.000
_refine_ls_structure_factor_coef Fsqd
_refine_ls_weighting_details 'calc w=1/[\s^2^(Fo^2^)+(0.0529P)^2^+1.8499P] where P=(Fo^2^+2Fc^2^)/3'
_refine_ls_weighting_scheme calc
_refine_ls_wR_factor_gt 0.1103
_refine_ls_wR_factor_ref 0.1189
_reflns_number_gt 3482
_reflns_number_total 4402
_reflns_threshold_expression >2sigma(I)
_cod_data_source_file ic6b00758_si_002.cif
_cod_data_source_block Co-FPAA-1
_cod_original_cell_volume 1971.20(16)
_cod_database_code 4347903
_reflns_odcompleteness_completeness 95.33
_reflns_odcompleteness_iscentric 1
_reflns_odcompleteness_theta 26.32
_olex2_refinement_description
;
1. Fixed Uiso
 At 1.2 times of:
  {H1A,H1B} of C1, H2 of C2, H13 of C13, H15 of C15, H16 of C16, H17 of C17,
  H18 of C18, H6 of C6, H9 of C9, H22 of C22, H23 of C23
 At 1.5 times of:
  {H3A,H3B,H3C} of C3
2. Others
 Fixed Sof: F24(0.5) F25(0.5)
3.a Aromatic/amide H refined with riding coordinates:
 C2(H2), C6(H6), C9(H9), C13(H13), C15(H15), C16(H16), C17(H17), C18(H18),
 C22(H22), C23(H23)
3.b X=CH2 refined with riding coordinates:
 C1(H1A,H1B)
3.c Idealised Me refined as rotating group:
 C3(H3A,H3B,H3C)
;

loop_
_space_group_symop_id
_space_group_symop_operation_xyz
1 'x, y, z'
2 '-x, y+1/2, -z+1/2'
3 '-x, -y, -z'
4 'x, -y-1/2, z-1/2'

loop_
_atom_site_label
_atom_site_type_symbol
_atom_site_fract_x
_atom_site_fract_y
_atom_site_fract_z
_atom_site_U_iso_or_equiv
_atom_site_adp_type
_atom_site_occupancy
_atom_site_symmetry_multiplicity
_atom_site_calc_flag
_atom_site_refinement_flags
C1 C 0.163(2) 0.1263(6) 0.4652(10) 0.319(10) Uani 1 1 d .
H1A H 0.2269 0.1641 0.4963 0.383 Uiso 1 1 calc R
H1B H 0.0659 0.1348 0.4538 0.383 Uiso 1 1 calc R
C2 C 0.3415(17) 0.0464(12) 0.4516(12) 0.345(11) Uani 1 1 d .
H2 H 0.3849 0.0048 0.4272 0.413 Uiso 1 1 calc R
C3 C 0.1220(14) 0.0061(6) 0.3810(7) 0.275(8) Uani 1 1 d .
H3A H 0.0546 0.0274 0.3154 0.413 Uiso 1 1 calc R
H3B H 0.0727 -0.0166 0.4337 0.413 Uiso 1 1 calc R
H3C H 0.1774 -0.0314 0.3538 0.413 Uiso 1 1 calc R
C6 C -0.0284(2) 0.16190(13) 0.0965(2) 0.0312(5) Uani 1 1 d .
H6 H -0.1239 0.1532 0.0634 0.037 Uiso 1 1 calc R
C7 C 0.6892(3) 0.16100(14) 0.2733(2) 0.0370(6) Uani 1 1 d .
C9 C 0.2004(2) 0.12162(13) 0.1379(2) 0.0321(5) Uani 1 1 d .
H9 H 0.2677 0.0856 0.1323 0.039 Uiso 1 1 calc R
C10 C 0.2445(3) 0.18775(14) 0.1973(3) 0.0369(6) Uani 1 1 d .
C11 C 0.1512(2) 0.24511(13) 0.2064(2) 0.0302(5) Uani 1 1 d .
C13 C 0.5449(3) 0.16920(12) 0.0508(2) 0.0313(5) Uani 1 1 d .
H13 H 0.4949 0.1727 -0.0272 0.038 Uiso 1 1 calc R
C14 C 0.0108(3) 0.22991(13) 0.1516(2) 0.0340(6) Uani 1 1 d .
C15 C 0.6411(3) 0.09705(13) 0.2104(2) 0.0343(6) Uani 1 1 d .
H15 H 0.6593 0.0502 0.2465 0.041 Uiso 1 1 calc R
C16 C -0.3480(3) 0.13485(13) -0.2151(2) 0.0303(5) Uani 1 1 d .
H16 H -0.4349 0.1303 -0.2692 0.036 Uiso 1 1 calc R
C17 C 0.2059(2) 0.31430(13) 0.2688(2) 0.0317(5) Uani 1 1 d .
H17 H 0.3034 0.3210 0.2838 0.038 Uiso 1 1 calc R
C18 C 0.5903(3) 0.23479(13) 0.1106(2) 0.0347(6) Uani 1 1 d .
H18 H 0.5705 0.2810 0.0728 0.042 Uiso 1 1 calc R
C19 C 0.2107(2) 0.06388(11) -0.13138(18) 0.0198(4) Uani 1 1 d .
C20 C 0.6653(2) 0.23245(13) 0.2267(2) 0.0304(5) Uani 1 1 d .
C21 C -0.2885(2) 0.06800(11) -0.14220(18) 0.0207(4) Uani 1 1 d .
C22 C -0.2813(3) 0.19991(13) -0.2053(2) 0.0320(5) Uani 1 1 d .
H22 H -0.1942 0.2032 -0.1513 0.038 Uiso 1 1 calc R
C23 C 0.1354(2) 0.36855(13) 0.3065(2) 0.0287(5) Uani 1 1 d .
H23 H 0.0376 0.3648 0.2944 0.034 Uiso 1 1 calc R
Co1 Co 0.0000 0.0000 0.0000 0.01754(12) Uani 1 2 d S
Co2 Co 0.5000 0.0000 0.0000 0.01755(12) Uani 1 2 d S
F5 F 0.7610(2) 0.15315(10) 0.38646(16) 0.0735(7) Uani 1 1 d .
F24 F 0.3775(3) 0.19383(17) 0.2553(3) 0.0456(9) Uani 0.50 1 d P
F25 F -0.0836(3) 0.2820(2) 0.1441(4) 0.0626(11) Uani 0.50 1 d P
N3 N 0.2081(6) 0.0611(3) 0.4375(3) 0.1027(13) Uani 1 1 d .
N8 N 0.5688(2) 0.10072(10) 0.09898(17) 0.0246(4) Uani 1 1 d .
N12 N 0.06453(19) 0.10770(10) 0.08829(17) 0.0243(4) Uani 1 1 d .
O1 O -0.15583(15) 0.06206(8) -0.11514(14) 0.0254(3) Uani 1 1 d .
O2 O 0.34309(15) 0.06409(8) -0.10946(14) 0.0246(3) Uani 1 1 d .
O3 O 0.13607(16) 0.01110(8) -0.10789(14) 0.0238(3) Uani 1 1 d .
O4 O 0.62524(16) 0.02268(9) -0.11705(14) 0.0260(3) Uani 1 1 d .
O8 O 0.4041(14) 0.1119(7) 0.5154(12) 0.419(10) Uani 1 1 d .

loop_
_atom_site_aniso_label
_atom_site_aniso_U_11
_atom_site_aniso_U_22
_atom_site_aniso_U_33
_atom_site_aniso_U_23
_atom_site_aniso_U_13
_atom_site_aniso_U_12
C1 0.67(3) 0.174(10) 0.215(11) 0.071(8) 0.295(17) 0.153(14)
C2 0.251(16) 0.41(2) 0.286(17) -0.061(17) -0.096(14) 0.151(17)
C3 0.405(17) 0.340(15) 0.111(6) -0.102(8) 0.122(8) -0.265(14)
C6 0.0223(11) 0.0259(11) 0.0430(14) -0.0093(10) 0.0036(10) -0.0021(9)
C7 0.0417(14) 0.0295(12) 0.0314(13) -0.0065(10) -0.0076(11) 0.0024(10)
C9 0.0239(11) 0.0215(11) 0.0494(15) -0.0096(10) 0.0059(10) 0.0020(8)
C10 0.0229(11) 0.0293(12) 0.0551(16) -0.0149(11) 0.0031(11) -0.0003(9)
C11 0.0254(11) 0.0221(11) 0.0419(14) -0.0106(9) 0.0057(10) -0.0027(9)
C13 0.0391(13) 0.0201(11) 0.0313(12) -0.0007(9) 0.0020(10) -0.0031(9)
C14 0.0258(12) 0.0243(11) 0.0494(15) -0.0123(10) 0.0040(11) 0.0026(9)
C15 0.0433(14) 0.0197(11) 0.0353(13) -0.0025(9) 0.0011(11) 0.0032(10)
C16 0.0256(11) 0.0255(11) 0.0366(13) 0.0086(9) 0.0016(10) 0.0057(9)
C17 0.0208(11) 0.0261(11) 0.0462(14) -0.0129(10) 0.0041(10) -0.0046(9)
C18 0.0460(15) 0.0181(11) 0.0369(13) -0.0019(9) 0.0039(11) -0.0043(10)
C19 0.0208(10) 0.0167(9) 0.0218(10) 0.0006(7) 0.0046(8) -0.0004(7)
C20 0.0278(12) 0.0223(11) 0.0392(13) -0.0105(9) 0.0047(10) -0.0036(9)
C21 0.0219(10) 0.0156(9) 0.0242(10) 0.0001(7) 0.0047(8) 0.0026(7)
C22 0.0286(12) 0.0257(12) 0.0380(13) 0.0109(10) 0.0010(10) 0.0047(9)
C23 0.0218(11) 0.0233(11) 0.0392(13) -0.0094(9) 0.0039(10) -0.0048(8)
Co1 0.0161(2) 0.0120(2) 0.0234(2) 0.00138(13) 0.00249(16) -0.00086(12)
Co2 0.0157(2) 0.0113(2) 0.0244(2) 0.00010(13) 0.00244(16) -0.00023(12)
F5 0.1105(17) 0.0417(10) 0.0433(10) -0.0081(8) -0.0295(10) 0.0078(10)
F24 0.0106(12) 0.0383(16) 0.082(2) -0.0346(16) -0.0006(13) -0.0005(11)
F25 0.0337(17) 0.049(2) 0.097(3) -0.033(2) 0.0003(18) 0.0069(15)
N3 0.110(3) 0.129(4) 0.059(2) -0.017(2) 0.002(2) 0.000(3)
N8 0.0251(9) 0.0173(8) 0.0306(10) -0.0050(7) 0.0054(8) -0.0035(7)
N12 0.0244(9) 0.0163(8) 0.0316(10) -0.0040(7) 0.0054(8) -0.0025(7)
O1 0.0202(7) 0.0217(7) 0.0324(8) 0.0078(6) 0.0025(6) 0.0020(6)
O2 0.0176(7) 0.0194(7) 0.0346(9) 0.0074(6) 0.0018(6) 0.0013(6)
O3 0.0219(8) 0.0186(7) 0.0313(9) 0.0044(6) 0.0072(7) -0.0016(6)
O4 0.0214(8) 0.0230(8) 0.0346(9) 0.0021(7) 0.0089(7) -0.0007(6)
O8 0.421(17) 0.304(13) 0.378(15) -0.034(10) -0.199(12) -0.164(12)

loop_
_atom_type_symbol
_atom_type_description
_atom_type_scat_dispersion_real
_atom_type_scat_dispersion_imag
_atom_type_scat_source
C C 0.0033 0.0016 'International Tables Vol C Tables 4.2.6.8 and 6.1.1.4'
H H 0.0000 0.0000 'International Tables Vol C Tables 4.2.6.8 and 6.1.1.4'
O O 0.0106 0.0060 'International Tables Vol C Tables 4.2.6.8 and 6.1.1.4'
Co Co 0.3494 0.9721 'International Tables Vol C Tables 4.2.6.8 and 6.1.1.4'
N N 0.0061 0.0033 'International Tables Vol C Tables 4.2.6.8 and 6.1.1.4'
F F 0.0171 0.0103 'International Tables Vol C Tables 4.2.6.8 and 6.1.1.4'

loop_
_geom_angle_atom_site_label_1
_geom_angle_atom_site_label_2
_geom_angle_atom_site_label_3
_geom_angle
_geom_angle_site_symmetry_1
_geom_angle_site_symmetry_3
H1A C1 H1B 120.0 . .
N3 C1 H1A 120.0 . .
N3 C1 H1B 120.0 . .
N3 C2 H2 129.5 . .
N3 C2 O8 100.9(13) . .
O8 C2 H2 129.5 . .
H3A C3 H3B 109.5 . .
H3A C3 H3C 109.5 . .
H3B C3 H3C 109.5 . .
N3 C3 H3A 109.5 . .
N3 C3 H3B 109.5 . .
N3 C3 H3C 109.5 . .
C14 C6 H6 118.4 . .
N12 C6 H6 118.4 . .
N12 C6 C14 123.2(2) . .
C15 C7 C20 122.9(2) . .
F5 C7 C15 118.2(2) . .
F5 C7 C20 118.9(2) . .
C10 C9 H9 118.9 . .
N12 C9 H9 118.9 . .
N12 C9 C10 122.2(2) . .
C9 C10 C11 122.4(2) . .
F24 C10 C9 118.6(2) . .
F24 C10 C11 118.8(2) . .
C10 C11 C14 114.3(2) . .
C10 C11 C17 119.4(2) . .
C14 C11 C17 126.4(2) . .
C18 C13 H13 118.3 . .
N8 C13 H13 118.3 . .
N8 C13 C18 123.4(2) . .
C6 C14 C11 121.1(2) . .
F25 C14 C6 118.9(2) . .
F25 C14 C11 119.8(2) . .
C7 C15 H15 119.3 . .
N8 C15 C7 121.3(2) . .
N8 C15 H15 119.3 . .
C21 C16 H16 119.0 . .
C22 C16 H16 119.0 . .
C22 C16 C21 122.1(2) . .
C11 C17 H17 115.7 . .
C23 C17 C11 128.7(2) . .
C23 C17 H17 115.7 . .
C13 C18 H18 119.8 . .
C13 C18 C20 120.4(2) . .
C20 C18 H18 119.8 . .
O2 C19 C23 117.07(18) . 4_565
O2 C19 O3 125.33(19) . .
O3 C19 C23 117.58(18) . 4_565
C7 C20 C18 114.7(2) . .
C7 C20 C22 122.1(2) . 4_666
C18 C20 C22 123.1(2) . 4_666
O1 C21 C16 116.28(19) . .
O4 C21 C16 117.20(19) 1_455 .
O4 C21 O1 126.48(19) 1_455 .
C16 C22 C20 124.6(2) . 4_465
C16 C22 H22 117.7 . .
C20 C22 H22 117.7 4_465 .
C17 C23 C19 120.9(2) . 4_566
C17 C23 H23 119.5 . .
C19 C23 H23 119.5 4_566 .
N12 Co1 N12 180.0 3 .
O1 Co1 N12 94.19(6) . 3
O1 Co1 N12 85.81(6) 3 3
O1 Co1 N12 85.81(6) . .
O1 Co1 N12 94.19(6) 3 .
O1 Co1 O1 180.0 3 .
O3 Co1 N12 86.81(7) 3 .
O3 Co1 N12 93.19(7) . .
O3 Co1 N12 93.19(7) 3 3
O3 Co1 N12 86.81(7) . 3
O3 Co1 O1 88.59(6) . 3
O3 Co1 O1 91.41(6) 3 3
O3 Co1 O1 88.59(6) 3 .
O3 Co1 O1 91.41(6) . .
O3 Co1 O3 180.0 3 .
N8 Co2 N8 180.0 . 3_655
O2 Co2 N8 91.94(7) 3_655 .
O2 Co2 N8 88.06(7) . .
O2 Co2 N8 88.06(7) 3_655 3_655
O2 Co2 N8 91.94(7) . 3_655
O2 Co2 O2 180.00(8) 3_655 .
O2 Co2 O4 86.85(6) 3_655 3_655
O2 Co2 O4 86.85(6) . .
O2 Co2 O4 93.15(6) 3_655 .
O2 Co2 O4 93.15(6) . 3_655
O4 Co2 N8 87.60(7) . 3_655
O4 Co2 N8 92.40(7) 3_655 3_655
O4 Co2 N8 92.40(7) . .
O4 Co2 N8 87.60(7) 3_655 .
O4 Co2 O4 180.0 . 3_655
C1 N3 C3 123.6(12) . .
C2 N3 C1 122.4(12) . .
C2 N3 C3 113.7(11) . .
C13 N8 Co2 121.77(15) . .
C15 N8 C13 117.28(19) . .
C15 N8 Co2 120.92(15) . .
C6 N12 Co1 122.63(14) . .
C9 N12 C6 116.79(19) . .
C9 N12 Co1 120.58(15) . .
C21 O1 Co1 138.51(14) . .
C19 O2 Co2 133.66(14) . .
C19 O3 Co1 134.52(14) . .
C21 O4 Co2 144.51(15) 1_655 .

loop_
_geom_bond_atom_site_label_1
_geom_bond_atom_site_label_2
_geom_bond_distance
_geom_bond_site_symmetry_2
C1 H1A 0.9300 .
C1 H1B 0.9300 .
C1 N3 1.308(9) .
C2 H2 0.9300 .
C2 N3 1.295(14) .
C2 O8 1.436(19) .
C3 H3A 0.9600 .
C3 H3B 0.9600 .
C3 H3C 0.9600 .
C3 N3 1.350(8) .
C6 H6 0.9300 .
C6 C14 1.379(3) .
C6 N12 1.340(3) .
C7 C15 1.373(3) .
C7 C20 1.379(3) .
C7 F5 1.352(3) .
C9 H9 0.9300 .
C9 C10 1.380(3) .
C9 N12 1.332(3) .
C10 C11 1.385(3) .
C10 F24 1.313(3) .
C11 C14 1.389(3) .
C11 C17 1.462(3) .
C13 H13 0.9300 .
C13 C18 1.376(3) .
C13 N8 1.337(3) .
C14 F25 1.291(4) .
C15 H15 0.9300 .
C15 N8 1.330(3) .
C16 H16 0.9300 .
C16 C21 1.496(3) .
C16 C22 1.316(3) .
C17 H17 0.9300 .
C17 C23 1.321(3) .
C18 H18 0.9300 .
C18 C20 1.384(3) .
C19 C23 1.499(3) 4_565
C19 O2 1.252(2) .
C19 O3 1.256(2) .
C20 C22 1.466(3) 4_666
C21 O1 1.257(2) .
C21 O4 1.249(3) 1_455
C22 C20 1.466(3) 4_465
C22 H22 0.9300 .
C23 C19 1.499(3) 4_566
C23 H23 0.9300 .
Co1 N12 2.1927(17) 3
Co1 N12 2.1927(17) .
Co1 O1 2.0856(14) .
Co1 O1 2.0855(14) 3
Co1 O3 2.0548(16) 3
Co1 O3 2.0548(16) .
Co2 N8 2.1493(17) .
Co2 N8 2.1494(17) 3_655
Co2 O2 2.0805(14) 3_655
Co2 O2 2.0805(14) .
Co2 O4 2.0883(16) .
Co2 O4 2.0883(16) 3_655
O4 C21 1.249(3) 1_655
